data_1561331
loop_
_publ_author_name
'Li, Shujun'
'Peng, Qingpo'
'Chen, Xuenian'
'Wang, Ruoya'
'Zhai, Jianxin'
'Hu, Weihua'
'Ma, Fengji'
'Zhang, Jie'
'Liu, Shuxia'

_publ_section_title
;
 A Ta/W mixed addenda heteropolyacid with excellent acid catalytic
 activity and proton-conducting property
;
_journal_name_full 'Journal of Solid State Chemistry'
_journal_page_first 1
_journal_page_last 7
_journal_paper_doi 10.1016/j.jssc.2016.08.003
_journal_volume 243
_journal_year 2016
_chemical_formula_sum 'O357 P8 Ta12 W60'
_chemical_formula_weight 19162.16
_space_group_IT_number 114
_space_group_name_Hall 'P -4 2n'
_space_group_name_H-M_alt 'P -4 21 c'
_symmetry_cell_setting tetragonal
_symmetry_space_group_name_H-M 'P -4 21 c'
_atom_sites_solution_primary direct
_atom_sites_solution_secondary difmap
_cell_angle_alpha 90.00
_cell_angle_beta 90.00
_cell_angle_gamma 90.00
_cell_formula_units_Z 2
_cell_length_a 24.185(2)
_cell_length_b 24.185(2)
_cell_length_c 27.067(3)
_cell_measurement_reflns_used 9953
_cell_measurement_temperature 103(2)
_cell_measurement_theta_max 24.47
_cell_measurement_theta_min 2.38
_cell_volume 15832(3)
_computing_structure_refinement 'SHELXL-97 (Sheldrick, 2008)'
_computing_structure_solution 'SHELXS-97 (Sheldrick, 2008)'
_diffrn_ambient_temperature 103(2)
_diffrn_measured_fraction_theta_full 0.997
_diffrn_measured_fraction_theta_max 0.997
_diffrn_measurement_device_type CCD
_diffrn_radiation_monochromator graphite
_diffrn_radiation_source 'fine-focus sealed tube'
_diffrn_radiation_type MoK\a
_diffrn_radiation_wavelength 0.71073
_diffrn_reflns_av_R_equivalents 0.1714
_diffrn_reflns_av_sigmaI/netI 0.2954
_diffrn_reflns_limit_h_max 20
_diffrn_reflns_limit_h_min -20
_diffrn_reflns_limit_k_max 29
_diffrn_reflns_limit_k_min 0
_diffrn_reflns_limit_l_max 32
_diffrn_reflns_limit_l_min -32
_diffrn_reflns_number 28900
_diffrn_reflns_theta_full 25.36
_diffrn_reflns_theta_max 25.36
_diffrn_reflns_theta_min 1.41
_exptl_absorpt_coefficient_mu 25.989
_exptl_absorpt_correction_T_max 0.0782
_exptl_absorpt_correction_T_min 0.0475
_exptl_absorpt_correction_type multi-scan
_exptl_absorpt_process_details sadabs
_exptl_crystal_colour colorless
_exptl_crystal_density_diffrn 4.020
_exptl_crystal_density_method 'not measured'
_exptl_crystal_description block
_exptl_crystal_F_000 16584
_exptl_crystal_size_max 0.30
_exptl_crystal_size_mid 0.26
_exptl_crystal_size_min 0.20
_refine_diff_density_max 2.266
_refine_diff_density_min -2.403
_refine_diff_density_rms 0.354
_refine_ls_abs_structure_details 'Flack H D (1983), Acta Cryst. A39, 876-881'
_refine_ls_abs_structure_Flack 0.00(6)
_refine_ls_extinction_method none
_refine_ls_goodness_of_fit_ref 0.889
_refine_ls_matrix_type full
_refine_ls_number_parameters 1024
_refine_ls_number_reflns 14471
_refine_ls_number_restraints 853
_refine_ls_restrained_S_all 0.870
_refine_ls_R_factor_all 0.1574
_refine_ls_R_factor_gt 0.0841
_refine_ls_shift/su_max 0.008
_refine_ls_shift/su_mean 0.000
_refine_ls_structure_factor_coef Fsqd
_refine_ls_weighting_details 'calc w=1/[\s^2^(Fo^2^)+(0.0000P)^2^+0.0000P] where P=(Fo^2^+2Fc^2^)/3'
_refine_ls_weighting_scheme calc
_refine_ls_wR_factor_gt 0.1524
_refine_ls_wR_factor_ref 0.1893
_reflns_number_gt 6552
_reflns_number_total 14471
_reflns_threshold_expression >2sigma(I)
_cod_data_source_file JSSC-2016-243-1.cif
_cod_data_source_block xn_10_3
_cod_depositor_comments
;
The following automatic conversions were performed:

data item '_symmetry_cell_setting' value 'Tetragonal' was changed to
'tetragonal' in accordance with the built-in table derived from the
CIF Core dictionary named 'cif_core.dic' version 2.4.5 last updated
on 2014-11-21.

Automatic conversion script
Id: cif_fix_values 8369 2020-08-20 11:38:08Z andrius 
;
_cod_original_sg_symbol_H-M P-42(1)c
_cod_database_code 1561331

loop_
_symmetry_equiv_pos_as_xyz
'x, y, z'
'-x, -y, z'
'y, -x, -z'
'-y, x, -z'
'-x+1/2, y+1/2, -z+1/2'
'x+1/2, -y+1/2, -z+1/2'
'-y+1/2, -x+1/2, z+1/2'
'y+1/2, x+1/2, z+1/2'

loop_
_atom_site_label
_atom_site_type_symbol
_atom_site_fract_x
_atom_site_fract_y
_atom_site_fract_z
_atom_site_U_iso_or_equiv
_atom_site_adp_type
_atom_site_occupancy
_atom_site_symmetry_multiplicity
_atom_site_calc_flag
_atom_site_refinement_flags
_atom_site_disorder_assembly
_atom_site_disorder_group
O1 O 0.2614(13) 0.2161(13) 0.5027(12) 0.032(9) Uani 1 1 d U . .
O2 O 0.2217(13) 0.2857(13) 0.4165(11) 0.027(8) Uani 1 1 d U . .
O3 O 0.3228(11) 0.3012(12) 0.2891(11) 0.018(8) Uani 1 1 d U . .
O5 O 0.3597(12) 0.2229(12) 0.5342(11) 0.022(8) Uani 1 1 d U . .
O6 O 0.4327(13) 0.2430(14) 0.2886(12) 0.035(10) Uani 1 1 d U . .
O7 O 0.4468(13) 0.1404(13) 0.3166(11) 0.025(8) Uani 1 1 d U . .
O8 O 0.3413(13) 0.1947(13) 0.3254(11) 0.027(7) Uani 1 1 d U . .
O10 O 0.3712(14) 0.1337(14) 0.4010(12) 0.033(7) Uani 1 1 d U . .
O12 O 0.3323(12) 0.2887(12) 0.4517(10) 0.017(6) Uani 1 1 d U . .
O13 O 0.1313(15) 0.2492(16) 0.3689(13) 0.050(10) Uani 1 1 d U . .
O14 O 0.5004(12) 0.2421(12) 0.3635(10) 0.015(7) Uani 1 1 d U . .
O15 O 0.5267(11) 0.2939(11) 0.4449(10) 0.016(7) Uani 1 1 d U . .
O16 O 0.4501(13) 0.2802(13) 0.5419(11) 0.030(9) Uani 1 1 d U . .
O17 O 0.4976(11) 0.3723(12) 0.6022(10) 0.014(7) Uani 1 1 d U . .
O18 O 0.4953(12) 0.3747(13) 0.5147(11) 0.023(8) Uani 1 1 d U . .
O22 O 0.4268(11) 0.2455(11) 0.4484(10) 0.014(6) Uani 1 1 d U . .
O23 O 0.2857(13) 0.3513(12) 0.3688(11) 0.025(8) Uani 1 1 d U . .
O24 O 0.2066(14) 0.3943(13) 0.4336(12) 0.036(9) Uani 1 1 d U . .
O25 O 0.3231(13) 0.4134(13) 0.2899(11) 0.028(8) Uani 1 1 d U . .
O26 O 0.4190(13) 0.3506(14) 0.2953(12) 0.032(9) Uani 1 1 d U . .
O27 O 0.5257(14) 0.3096(14) 0.2831(12) 0.041(10) Uani 1 1 d U . .
O28 O 0.5062(13) 0.1974(13) 0.4948(11) 0.026(9) Uani 1 1 d U . .
O30 O 0.4122(14) 0.3228(13) 0.6306(11) 0.030(9) Uani 1 1 d U . .
O31 O 0.3553(13) 0.3291(13) 0.5446(12) 0.033(9) Uani 1 1 d U . .
O32 O 0.1793(15) 0.1872(15) 0.4351(14) 0.049(10) Uani 1 1 d U . .
O33 O 0.1576(17) 0.0924(17) 0.2566(15) 0.063(12) Uani 1 1 d U . .
O34 O 0.2455(14) 0.2654(14) 0.2220(13) 0.040(9) Uani 1 1 d U . .
O35 O 0.3474(13) 0.2110(13) 0.2351(11) 0.025(8) Uani 1 1 d U . .
O36 O 0.4497(15) 0.1617(16) 0.2181(14) 0.049(11) Uani 1 1 d U . .
O37 O 0.3811(12) 0.4052(12) 0.3731(10) 0.017(8) Uani 1 1 d U . .
O38 O 0.5855(13) 0.2034(14) 0.4226(11) 0.031(8) Uani 1 1 d U . .
O39 O 0.4184(11) 0.3476(11) 0.4522(9) 0.012(6) Uani 1 1 d U . .
O40 O 0.4045(16) 0.0480(16) 0.3390(14) 0.058(12) Uani 1 1 d U . .
O41 O 0.3687(16) 0.1062(16) 0.2638(13) 0.056(12) Uani 1 1 d U . .
O42 O 0.4705(10) 0.4373(10) 0.4354(9) 0.006(6) Uani 1 1 d U . .
O43 O 0.2685(18) 0.0599(17) 0.2682(15) 0.070(14) Uani 1 1 d U . .
O44 O 0.2988(18) -0.0031(17) 0.3418(15) 0.067(13) Uani 1 1 d U . .
O45 O 0.2499(17) 0.1697(16) 0.2613(15) 0.058(12) Uani 1 1 d U . .
O46 O 0.2956(15) 0.1045(15) 0.3489(13) 0.045(8) Uani 1 1 d U . .
O47 O 0.3271(16) 0.0350(16) 0.4336(15) 0.059(12) Uani 1 1 d U . .
O48 O 0.2264(17) 0.0878(16) 0.4350(14) 0.062(12) Uani 1 1 d U . .
O49 O 0.1861(15) 0.1572(15) 0.3467(14) 0.052(11) Uani 1 1 d U . .
O50 O 0.204(2) 0.049(2) 0.3448(17) 0.093(16) Uani 1 1 d U . .
O51 O 0.4318(15) 0.0547(15) 0.4335(14) 0.049(11) Uani 1 1 d U . .
O52 O 0.5090(16) 0.0572(15) 0.3574(14) 0.050(10) Uani 1 1 d U . .
O53 O 0.3789(16) 0.0359(16) 0.5207(14) 0.055(10) Uani 1 1 d U . .
O54 O 0.4519(14) 0.1786(14) 0.5851(13) 0.041(9) Uani 1 1 d U . .
O55 O 0.4103(13) 0.1395(13) 0.4996(11) 0.023(8) Uani 1 1 d U . .
O56 O 0.4879(13) 0.1493(13) 0.4108(11) 0.027(8) Uani 1 1 d U . .
O57 O 0.2029(17) 0.1278(16) 0.5232(14) 0.059(11) Uani 1 1 d U . .
O58 O 0.2732(15) 0.2700(14) 0.5901(13) 0.044(10) Uani 1 1 d U . .
O59 O 0.2538(13) 0.3285(13) 0.5010(11) 0.027(9) Uani 1 1 d U . .
O60 O 0.2771(13) 0.1821(12) 0.4038(12) 0.028(7) Uani 1 1 d U . .
O61 O 0.2360(15) 0.2494(16) 0.3212(14) 0.053(11) Uani 1 1 d U . .
O62 O 0.3919(11) 0.2929(12) 0.3746(10) 0.016(6) Uani 1 1 d U . .
O63 O 0.4908(11) 0.3527(11) 0.3717(10) 0.012(7) Uani 1 1 d U . .
O78 O 0.3180(12) 0.4022(12) 0.4507(10) 0.019(8) Uani 1 1 d U . .
O79 O 0.3993(13) 0.4218(12) 0.5180(11) 0.023(8) Uani 1 1 d U . .
O80 O 0.3103(16) 0.1228(15) 0.4903(13) 0.049(11) Uani 1 1 d U . .
O81 O 0.2239(17) -0.0291(16) 0.4143(15) 0.065(8) Uani 1 1 d U . .
O82 O 0.3965(11) 0.4218(11) 0.6026(10) 0.010(7) Uani 1 1 d U . .
O180 O 0.3647(18) -0.0064(19) 0.2504(15) 0.075(15) Uani 1 1 d U . .
O1W O 0.320(4) 0.575(4) 0.811(3) 0.26(4) Uani 1 1 d U . .
O2W O 0.4916(15) 0.2651(16) 0.6797(13) 0.050(11) Uani 1 1 d U . .
O3W O 0.608(2) 0.063(2) 0.414(2) 0.103(18) Uani 1 1 d U . .
O5W O 0.5000 0.0000 0.544(5) 0.27(6) Uani 1 2 d SU . .
O6W O 0.271(5) 0.898(5) 0.743(4) 0.34(6) Uani 1 1 d U . .
O7W O 0.564(2) 0.098(2) 0.516(2) 0.12(2) Uani 1 1 d U . .
O8W O 0.1958(19) 0.3639(19) 0.2931(17) 0.085(15) Uani 1 1 d U . .
O9W O 0.093(9) 0.391(9) 0.321(8) 0.28(10) Uani 0.50 1 d PU . .
O10W O 0.147(2) 0.308(2) 0.547(2) 0.14(2) Uani 1 1 d U . .
O11W O 0.363(3) 0.210(3) 0.662(2) 0.15(3) Uani 1 1 d U . .
O14W O 0.305(3) 0.337(3) 0.673(2) 0.15(3) Uani 1 1 d U . .
O15W O 0.017(5) 0.232(5) 0.321(4) 0.30(5) Uani 1 1 d U . .
O17W O 0.318(3) 0.134(3) 0.613(2) 0.17(3) Uani 1 1 d U . .
O18W O 0.640(3) 0.088(3) 0.578(3) 0.17(3) Uani 1 1 d U . .
O20W O 0.976(10) 0.047(9) 0.258(9) 0.34(12) Uani 0.50 1 d PU . .
O22W O 0.559(5) 0.011(6) 0.782(5) 0.15(4) Uani 0.50 1 d PU . .
O23W O 0.091(4) 0.272(4) 0.477(4) 0.10(4) Uani 0.50 1 d PU . .
O24W O 0.471(4) 0.091(4) 0.666(3) 0.07(3) Uani 0.50 1 d PU . .
O26W O 0.068(4) 0.330(4) 0.193(4) 0.27(5) Uani 1 1 d U . .
O27W O 0.506(13) 0.003(17) 0.758(3) 0.14(4) Uani 0.50 1 d PU . .
P1 P 0.3215(6) 0.1577(6) 0.3709(5) 0.027(3) Uani 1 1 d U . .
P2 P 0.3929(4) 0.2925(4) 0.4303(4) 0.006(2) Uani 1 1 d U . .
Ta1 Ta 0.42782(8) 0.35703(8) 0.55816(7) 0.0157(5) Uani 1 1 d U . .
Ta2 Ta 0.51341(8) 0.37291(8) 0.44138(7) 0.0146(4) Uani 1 1 d U . .
Ta3 Ta 0.39033(8) 0.43590(8) 0.44294(7) 0.0155(4) Uani 1 1 d U . .
W1 W 0.43717(10) 0.20692(9) 0.52953(8) 0.0302(6) Uani 1 1 d U . .
W2 W 0.30188(9) 0.27451(9) 0.53239(9) 0.0321(6) Uani 1 1 d U . .
W3 W 0.26140(8) 0.35234(9) 0.43570(9) 0.0294(6) Uani 1 1 d U . .
W4 W 0.34904(9) 0.36406(9) 0.32623(8) 0.0261(5) Uani 1 1 d U . .
W5 W 0.47227(9) 0.30194(10) 0.32400(7) 0.0281(6) Uani 1 1 d U . .
W6 W 0.51853(9) 0.22016(8) 0.42953(8) 0.0230(5) Uani 1 1 d U . .
W7 W 0.37182(13) 0.08059(10) 0.47342(10) 0.0536(8) Uani 1 1 d U . .
W8 W 0.23575(11) 0.14871(11) 0.47652(10) 0.0526(8) Uani 1 1 d U . .
W9 W 0.19477(10) 0.22615(11) 0.37959(10) 0.0451(7) Uani 1 1 d U . .
W10 W 0.28285(10) 0.23900(10) 0.26855(9) 0.0373(7) Uani 1 1 d U . .
W11 W 0.40647(10) 0.17625(10) 0.26649(9) 0.0400(7) Uani 1 1 d U . .
W12 W 0.45270(11) 0.09394(9) 0.37342(10) 0.0424(7) Uani 1 1 d U . .
W13 W 0.25741(15) 0.02783(12) 0.39458(12) 0.0746(10) Uani 1 1 d U . .
W14 W 0.33998(13) 0.04153(11) 0.29327(11) 0.0602(9) Uani 1 1 d U . .
W15 W 0.21430(12) 0.10526(12) 0.29624(10) 0.0550(8) Uani 1 1 d U . .
O30W O 0.164(2) 0.450(2) 0.349(2) 0.12(2) Uani 1 1 d U . .
O31W O 0.916(3) 0.961(3) 0.192(2) 0.16(3) Uani 1 1 d U . .
O33W O 0.590(4) 0.045(4) 0.738(3) 0.21(4) Uani 1 1 d U . .
O34W O 0.182(5) 0.179(5) 0.628(5) 0.39(7) Uani 1 1 d U . .
O35W O 0.095(3) 0.092(3) 0.403(2) 0.14(2) Uani 1 1 d U . .
O40W O 0.424(6) 0.038(6) 0.634(5) 0.43(8) Uani 1 1 d U . .
O42W O 0.135(4) 0.945(4) 0.319(4) 0.27(5) Uani 1 1 d U . .
O41W O 0.023(6) 0.118(6) 0.315(5) 0.43(8) Uani 1 1 d U . .
O43W O 0.223(4) 0.345(4) 0.655(3) 0.23(4) Uani 1 1 d U . .
O44W O 0.066(8) 0.051(8) 0.566(8) 0.29(10) Uani 0.50 1 d PU . .
O45W O 0.342(11) 0.370(11) 0.685(9) 0.13(3) Uani 0.25 1 d PU . .
O48W O 0.960(4) 0.277(4) 0.394(3) 0.25(4) Uani 1 1 d U . .

loop_
_atom_site_aniso_label
_atom_site_aniso_U_11
_atom_site_aniso_U_22
_atom_site_aniso_U_33
_atom_site_aniso_U_23
_atom_site_aniso_U_13
_atom_site_aniso_U_12
O1 0.029(12) 0.030(12) 0.036(12) -0.007(9) -0.004(9) 0.002(9)
O2 0.021(11) 0.029(11) 0.031(11) -0.011(9) -0.001(9) -0.003(9)
O3 0.016(11) 0.017(11) 0.021(11) -0.003(8) -0.007(8) 0.000(8)
O5 0.023(11) 0.015(11) 0.030(11) 0.007(9) -0.002(9) -0.001(8)
O6 0.031(12) 0.040(12) 0.035(12) 0.001(9) 0.000(9) -0.003(9)
O7 0.030(11) 0.024(11) 0.021(11) 0.005(9) -0.001(9) 0.008(9)
O8 0.026(10) 0.027(10) 0.029(10) -0.005(8) -0.005(8) 0.007(8)
O10 0.033(10) 0.032(10) 0.034(10) -0.003(8) -0.005(8) -0.003(8)
O12 0.017(6) 0.017(6) 0.017(6) -0.0001(10) 0.0000(10) 0.0000(10)
O13 0.049(13) 0.052(13) 0.047(12) -0.009(9) 0.002(9) -0.003(9)
O14 0.015(7) 0.015(7) 0.015(7) -0.0001(10) -0.0001(10) 0.0001(10)
O15 0.021(10) 0.016(10) 0.011(10) 0.003(8) 0.004(8) 0.007(8)
O16 0.035(12) 0.027(11) 0.028(11) 0.000(9) 0.009(9) 0.004(9)
O17 0.015(10) 0.016(11) 0.012(10) -0.002(8) -0.001(8) -0.003(8)
O18 0.020(11) 0.023(11) 0.026(11) 0.001(9) 0.003(8) -0.001(9)
O22 0.017(9) 0.015(9) 0.011(9) 0.000(8) -0.001(8) 0.000(8)
O23 0.027(11) 0.021(11) 0.026(11) 0.008(9) -0.001(9) -0.003(9)
O24 0.036(11) 0.031(11) 0.039(12) -0.007(9) -0.006(9) -0.001(9)
O25 0.028(8) 0.028(8) 0.028(8) 0.0000(10) -0.0001(10) 0.0001(10)
O26 0.034(12) 0.029(12) 0.034(12) 0.008(9) -0.002(9) 0.004(9)
O27 0.041(13) 0.043(13) 0.039(12) 0.000(9) -0.003(9) 0.002(9)
O28 0.025(11) 0.025(11) 0.029(11) -0.002(9) 0.002(9) 0.002(9)
O30 0.034(12) 0.027(12) 0.029(12) 0.001(9) 0.000(9) 0.000(9)
O31 0.032(12) 0.031(12) 0.038(12) -0.003(9) -0.005(9) -0.005(9)
O32 0.049(10) 0.049(10) 0.049(10) -0.0002(10) 0.0000(10) -0.0001(10)
O33 0.063(12) 0.063(12) 0.063(12) -0.0001(10) -0.0001(10) -0.0001(10)
O34 0.038(12) 0.040(12) 0.042(12) -0.002(9) -0.001(9) 0.000(9)
O35 0.028(11) 0.024(11) 0.024(11) -0.004(9) -0.003(9) -0.013(9)
O36 0.048(14) 0.050(14) 0.050(14) -0.011(9) -0.003(9) 0.002(9)
O37 0.016(11) 0.016(11) 0.020(10) 0.002(8) -0.003(8) 0.004(8)
O38 0.030(11) 0.035(11) 0.028(11) 0.001(9) -0.002(8) -0.003(9)
O39 0.011(9) 0.013(9) 0.012(9) -0.003(8) -0.001(7) -0.008(7)
O40 0.055(15) 0.056(15) 0.061(15) -0.005(9) -0.005(9) -0.005(9)
O41 0.058(14) 0.054(14) 0.055(14) -0.005(9) -0.004(9) -0.004(9)
O42 0.006(6) 0.006(6) 0.006(6) 0.0001(10) -0.0001(10) 0.0000(10)
O43 0.070(16) 0.065(16) 0.076(16) -0.001(10) 0.001(10) 0.002(9)
O44 0.075(16) 0.059(15) 0.066(15) -0.001(9) 0.000(10) 0.003(9)
O45 0.059(15) 0.057(14) 0.059(14) -0.007(9) 0.002(9) -0.001(9)
O46 0.042(11) 0.042(11) 0.052(11) -0.008(8) 0.001(8) -0.001(8)
O47 0.063(15) 0.054(14) 0.060(14) -0.001(9) -0.007(9) -0.007(9)
O48 0.064(15) 0.056(15) 0.064(15) -0.005(9) 0.004(9) -0.007(9)
O49 0.051(14) 0.048(14) 0.056(14) -0.011(9) -0.004(9) -0.003(9)
O50 0.094(18) 0.092(18) 0.092(18) -0.001(10) 0.000(10) 0.000(10)
O51 0.052(14) 0.045(13) 0.051(14) 0.000(9) 0.007(9) 0.000(9)
O52 0.050(10) 0.050(10) 0.050(10) -0.0001(10) 0.0000(10) 0.0001(10)
O53 0.059(13) 0.054(13) 0.054(13) -0.005(9) 0.002(9) -0.003(9)
O54 0.046(12) 0.039(12) 0.038(12) -0.004(9) 0.005(9) -0.002(9)
O55 0.025(11) 0.021(11) 0.024(11) 0.000(8) -0.003(8) -0.013(9)
O56 0.027(11) 0.025(11) 0.029(11) -0.007(9) -0.002(9) 0.001(9)
O57 0.063(13) 0.057(13) 0.057(13) -0.008(9) -0.002(9) 0.001(9)
O58 0.045(12) 0.041(12) 0.044(12) -0.003(9) -0.005(9) -0.007(9)
O59 0.024(12) 0.030(12) 0.028(11) -0.012(9) -0.001(9) -0.001(9)
O60 0.030(10) 0.023(10) 0.033(10) -0.002(8) -0.003(8) -0.004(8)
O61 0.049(14) 0.057(14) 0.052(14) 0.001(9) -0.006(9) -0.001(9)
O62 0.014(9) 0.014(9) 0.019(9) 0.003(8) 0.003(8) -0.001(8)
O63 0.010(10) 0.013(10) 0.011(10) -0.002(8) -0.003(8) 0.003(8)
O78 0.020(11) 0.013(11) 0.023(11) -0.005(8) -0.004(8) 0.008(8)
O79 0.024(11) 0.026(11) 0.020(11) 0.002(9) 0.000(9) 0.001(9)
O80 0.050(14) 0.048(14) 0.048(14) -0.008(9) 0.001(9) -0.005(9)
O81 0.069(12) 0.055(9) 0.071(13) 0.008(9) 0.003(9) -0.018(9)
O82 0.008(10) 0.011(10) 0.010(10) 0.002(8) 0.000(8) -0.002(8)
O180 0.076(17) 0.071(17) 0.078(17) -0.005(10) -0.002(10) 0.000(10)
O1W 0.26(5) 0.26(5) 0.26(5) -0.001(10) 0.002(10) 0.000(10)
O2W 0.047(14) 0.055(14) 0.048(13) 0.005(9) 0.003(9) 0.002(9)
O3W 0.10(2) 0.10(2) 0.11(2) -0.004(10) -0.002(10) 0.003(10)
O5W 0.27(6) 0.27(6) 0.27(6) 0.000 0.000 -0.001(10)
O6W 0.34(6) 0.34(6) 0.34(6) -0.003(10) 0.000(10) 0.001(10)
O7W 0.13(2) 0.12(2) 0.13(2) -0.002(10) -0.003(10) 0.005(10)
O8W 0.087(17) 0.082(17) 0.085(17) -0.006(10) 0.000(10) -0.003(10)
O9W 0.28(10) 0.28(10) 0.28(10) 0.000(10) 0.000(10) -0.001(10)
O10W 0.13(2) 0.14(2) 0.14(2) 0.000(10) -0.003(10) -0.001(10)
O11W 0.15(3) 0.15(3) 0.15(3) 0.000(10) 0.005(10) 0.000(10)
O14W 0.15(3) 0.15(3) 0.14(3) 0.002(10) 0.003(10) -0.003(10)
O15W 0.30(5) 0.30(5) 0.30(5) -0.003(10) -0.003(10) 0.001(10)
O17W 0.17(3) 0.17(3) 0.17(3) 0.002(10) 0.000(10) -0.006(10)
O18W 0.18(3) 0.17(3) 0.17(3) 0.000(10) -0.003(10) 0.001(10)
O20W 0.34(12) 0.34(12) 0.34(12) 0.000(10) 0.000(10) 0.000(10)
O22W 0.15(4) 0.15(4) 0.15(4) 0.001(9) 0.001(9) -0.001(9)
O23W 0.10(4) 0.10(4) 0.10(4) -0.001(10) 0.000(10) -0.001(10)
O24W 0.07(3) 0.07(3) 0.07(3) -0.001(10) -0.003(10) -0.003(10)
O26W 0.27(5) 0.26(5) 0.26(5) 0.001(10) 0.002(10) -0.001(10)
O27W 0.14(4) 0.14(4) 0.14(4) 0.000(9) 0.000(9) 0.000(9)
P1 0.025(6) 0.022(6) 0.035(6) -0.008(5) -0.005(5) -0.002(5)
P2 0.006(2) 0.006(2) 0.007(2) -0.0002(10) -0.0001(10) -0.0002(10)
Ta1 0.0143(11) 0.0132(11) 0.0196(11) 0.0022(9) 0.0016(9) -0.0021(8)
Ta2 0.0141(11) 0.0132(11) 0.0166(10) 0.0033(9) -0.0021(9) -0.0011(9)
Ta3 0.0147(11) 0.0145(11) 0.0175(10) -0.0013(9) -0.0018(9) 0.0023(8)
W1 0.0501(16) 0.0123(12) 0.0282(12) 0.0003(10) 0.0016(12) 0.0005(11)
W2 0.0252(13) 0.0358(14) 0.0354(13) -0.0115(11) 0.0113(11) -0.0179(11)
W3 0.0141(12) 0.0286(13) 0.0456(15) -0.0174(12) -0.0014(11) -0.0023(10)
W4 0.0276(13) 0.0279(13) 0.0230(12) -0.0072(10) -0.0130(10) 0.0041(10)
W5 0.0226(13) 0.0458(15) 0.0160(11) -0.0062(11) -0.0022(10) 0.0024(11)
W6 0.0251(12) 0.0141(11) 0.0299(12) -0.0088(10) -0.0040(10) 0.0063(9)
W7 0.088(2) 0.0160(14) 0.0563(17) -0.0062(13) -0.0029(17) -0.0107(14)
W8 0.0511(18) 0.0483(18) 0.0583(18) -0.0176(15) 0.0130(15) -0.0349(15)
W9 0.0266(14) 0.0488(17) 0.0601(18) -0.0313(14) 0.0018(13) -0.0135(13)
W10 0.0316(14) 0.0419(16) 0.0383(14) -0.0230(12) -0.0126(12) 0.0004(12)
W11 0.0390(16) 0.0484(17) 0.0326(14) -0.0240(13) -0.0063(12) 0.0091(13)
W12 0.0546(17) 0.0158(13) 0.0566(17) -0.0174(12) -0.0125(14) 0.0067(12)
W13 0.111(3) 0.0383(18) 0.075(2) -0.0202(16) 0.000(2) -0.0372(18)
W14 0.071(2) 0.0401(17) 0.069(2) -0.0381(15) -0.0174(17) 0.0013(15)
W15 0.0509(19) 0.0520(19) 0.0621(18) -0.0319(15) 0.0005(15) -0.0204(15)
O30W 0.12(2) 0.12(2) 0.12(2) -0.003(10) 0.001(10) 0.000(10)
O31W 0.16(3) 0.16(3) 0.16(3) -0.001(10) 0.002(10) -0.002(10)
O33W 0.21(4) 0.22(4) 0.22(4) 0.000(10) 0.002(10) 0.001(10)
O34W 0.39(7) 0.39(7) 0.39(7) 0.001(10) 0.001(10) -0.001(10)
O35W 0.14(3) 0.15(3) 0.15(3) 0.000(10) 0.003(10) -0.001(10)
O40W 0.43(9) 0.43(9) 0.43(9) -0.001(10) -0.001(10) -0.001(10)
O42W 0.27(5) 0.27(5) 0.27(5) 0.000(10) -0.002(10) -0.004(10)
O41W 0.43(8) 0.42(8) 0.42(8) 0.001(10) 0.000(10) 0.001(10)
O43W 0.23(4) 0.23(4) 0.23(4) 0.003(10) 0.001(10) 0.001(10)
O44W 0.29(10) 0.29(10) 0.29(10) 0.001(10) 0.000(10) 0.000(10)
O45W 0.13(3) 0.13(3) 0.13(3) 0.000(10) 0.000(10) 0.000(10)
O48W 0.25(4) 0.25(4) 0.25(4) -0.001(10) 0.001(10) -0.001(10)

loop_
_atom_type_symbol
_atom_type_description
_atom_type_scat_dispersion_real
_atom_type_scat_dispersion_imag
_atom_type_scat_source
O O 0.0106 0.0060 'International Tables Vol C Tables 4.2.6.8 and 6.1.1.4'
P P 0.1023 0.0942 'International Tables Vol C Tables 4.2.6.8 and 6.1.1.4'
Ta Ta -0.7052 6.5227 'International Tables Vol C Tables 4.2.6.8 and 6.1.1.4'
W W -0.8490 6.8722 'International Tables Vol C Tables 4.2.6.8 and 6.1.1.4'

loop_
_geom_angle_atom_site_label_1
_geom_angle_atom_site_label_2
_geom_angle_atom_site_label_3
_geom_angle
_geom_angle_site_symmetry_1
_geom_angle_site_symmetry_3
W8 O1 W2 166.9(19) . .
W9 O2 W3 162.2(18) . .
W10 O3 W4 163.2(17) . .
W2 O5 W1 149.5(17) . .
W11 O6 W5 165(2) . .
W11 O7 W12 152.9(18) . .
P1 O8 W11 129.5(18) . .
P1 O8 W10 125.6(18) . .
W11 O8 W10 92.7(11) . .
P1 O10 W12 129.8(19) . .
P1 O10 W7 130(2) . .
W12 O10 W7 92.1(11) . .
P2 O12 W3 125.0(16) . .
P2 O12 W2 130.2(16) . .
W3 O12 W2 92.2(10) . .
W5 O14 W6 143.8(16) . .
W6 O15 Ta2 157.7(16) . .
W1 O16 Ta1 154.2(19) . .
Ta3 O17 Ta1 109.1(12) 4_656 .
Ta3 O18 Ta2 111.9(14) 4_656 .
Ta3 O18 Ta1 111.2(13) 4_656 .
Ta2 O18 Ta1 136.5(16) . .
P2 O22 W6 130.3(16) . .
P2 O22 W1 131.1(16) . .
W6 O22 W1 90.0(9) . .
W3 O23 W4 143.7(17) . .
W4 O26 W5 121.5(16) . .
W6 O28 W1 124.3(17) . .
W2 O31 Ta1 155.9(19) . .
W9 O32 W8 124.5(19) . .
W11 O35 W10 124.4(16) . .
W4 O37 Ta3 154.9(17) . .
P2 O39 Ta3 129.6(15) . .
P2 O39 Ta2 123.0(15) . .
Ta3 O39 Ta2 91.9(9) . .
W12 O40 W14 148(2) . .
W14 O41 W11 152(2) . .
Ta2 O42 Ta3 121.8(13) . .
W15 O43 W14 129(2) . .
W14 O44 W13 124(2) . .
W10 O45 W15 146(2) . .
P1 O46 W14 126(2) . .
P1 O46 W13 127(2) . .
W14 O46 W13 90.3(12) . .
P1 O46 W15 123(2) . .
W14 O46 W15 89.9(12) . .
W13 O46 W15 89.8(12) . .
W7 O47 W13 147(2) . .
W8 O48 W13 151(2) . .
W9 O49 W15 147(2) . .
W15 O50 W13 126(3) . .
W7 O51 W12 120.5(19) . .
W7 O55 W1 169(2) . .
W12 O56 W6 160.8(18) . .
W3 O59 W2 124.2(17) . .
P1 O60 W9 127.8(19) . .
P1 O60 W8 131.4(18) . .
W9 O60 W8 91.6(11) . .
W10 O61 W9 155(2) . .
P2 O62 W5 124.1(16) . .
P2 O62 W4 123.9(16) . .
W5 O62 W4 88.4(9) . .
W5 O63 Ta2 151.9(16) . .
W3 O78 Ta3 155.2(16) . .
Ta2 O79 Ta1 114.6(14) 3_566 .
Ta2 O79 Ta3 111.9(14) 3_566 .
Ta1 O79 Ta3 133.5(15) . .
W7 O80 W8 150(2) . .
Ta2 O82 Ta1 109.7(12) 3_566 .
O27W O22W O27W 6(10) . 2_655
O27W O27W O22W 148(10) 2_655 .
O27W O27W O22W 26(10) 2_655 2_655
O22W O27W O22W 132(10) . 2_655
O60 P1 O46 105.2(19) . .
O60 P1 O10 112.5(19) . .
O46 P1 O10 101.6(19) . .
O60 P1 O8 116.7(18) . .
O46 P1 O8 106.9(19) . .
O10 P1 O8 112.4(19) . .
O22 P2 O62 110.1(17) . .
O22 P2 O12 110.3(16) . .
O62 P2 O12 110.6(16) . .
O22 P2 O39 107.7(16) . .
O62 P2 O39 112.0(16) . .
O12 P2 O39 105.9(15) . .
O31 Ta1 O16 82.9(14) . .
O31 Ta1 O79 81.9(13) . .
O16 Ta1 O79 134.2(12) . .
O31 Ta1 O18 133.7(13) . .
O16 Ta1 O18 81.5(12) . .
O79 Ta1 O18 78.6(12) . .
O31 Ta1 O17 155.1(12) . .
O16 Ta1 O17 94.1(12) . .
O79 Ta1 O17 116.2(12) . .
O18 Ta1 O17 69.5(11) . .
O31 Ta1 O82 92.4(13) . .
O16 Ta1 O82 156.5(11) . .
O79 Ta1 O82 67.1(11) . .
O18 Ta1 O82 117.1(11) . .
O17 Ta1 O82 80.5(11) . .
O31 Ta1 O30 83.0(13) . .
O16 Ta1 O30 83.7(12) . .
O79 Ta1 O30 136.3(12) . .
O18 Ta1 O30 137.5(12) . .
O17 Ta1 O30 72.1(11) . .
O82 Ta1 O30 72.9(11) . .
O42 Ta2 O15 155.8(11) . .
O42 Ta2 O79 102.4(12) . 4_656
O15 Ta2 O79 99.0(12) . 4_656
O42 Ta2 O63 88.3(11) . .
O15 Ta2 O63 81.5(11) . .
O79 Ta2 O63 142.6(11) 4_656 .
O42 Ta2 O18 87.0(12) . .
O15 Ta2 O18 90.5(12) . .
O79 Ta2 O18 68.2(12) 4_656 .
O63 Ta2 O18 148.9(11) . .
O42 Ta2 O82 98.2(11) . 4_656
O15 Ta2 O82 100.1(11) . 4_656
O79 Ta2 O82 68.6(11) 4_656 4_656
O63 Ta2 O82 74.5(11) . 4_656
O18 Ta2 O82 136.6(11) . 4_656
O42 Ta2 O39 72.1(10) . .
O15 Ta2 O39 84.3(11) . .
O79 Ta2 O39 139.4(10) 4_656 .
O63 Ta2 O39 78.1(10) . .
O18 Ta2 O39 71.3(10) . .
O82 Ta2 O39 151.1(10) 4_656 .
O42 Ta2 Ta3 29.7(8) . .
O15 Ta2 Ta3 126.5(8) . .
O79 Ta2 Ta3 122.7(9) 4_656 .
O63 Ta2 Ta3 83.2(8) . .
O18 Ta2 Ta3 77.6(9) . .
O82 Ta2 Ta3 124.2(8) 4_656 .
O39 Ta2 Ta3 42.4(7) . .
O42 Ta3 O78 156.1(11) . .
O42 Ta3 O18 103.2(11) . 3_566
O78 Ta3 O18 96.6(12) . 3_566
O42 Ta3 O37 91.0(11) . .
O78 Ta3 O37 81.3(12) . .
O18 Ta3 O37 142.2(11) 3_566 .
O42 Ta3 O79 90.1(11) . .
O78 Ta3 O79 85.4(12) . .
O18 Ta3 O79 66.8(12) 3_566 .
O37 Ta3 O79 149.2(11) . .
O42 Ta3 O17 97.8(11) . 3_566
O78 Ta3 O17 101.5(12) . 3_566
O18 Ta3 O17 70.2(10) 3_566 3_566
O37 Ta3 O17 73.3(11) . 3_566
O79 Ta3 O17 136.9(11) . 3_566
O42 Ta3 O39 74.2(10) . .
O78 Ta3 O39 82.1(10) . .
O18 Ta3 O39 139.5(11) 3_566 .
O37 Ta3 O39 77.9(10) . .
O79 Ta3 O39 72.8(11) . .
O17 Ta3 O39 150.0(10) 3_566 .
O42 Ta3 Ta2 28.5(7) . .
O78 Ta3 Ta2 127.7(8) . .
O18 Ta3 Ta2 122.7(9) 3_566 .
O37 Ta3 Ta2 85.4(8) . .
O79 Ta3 Ta2 81.0(9) . .
O17 Ta3 Ta2 122.4(8) 3_566 .
O39 Ta3 Ta2 45.7(7) . .
O54 W1 O16 101.2(15) . .
O54 W1 O55 95.8(14) . .
O16 W1 O55 162.0(13) . .
O54 W1 O5 103.2(15) . .
O16 W1 O5 87.7(13) . .
O55 W1 O5 82.5(13) . .
O54 W1 O28 101.8(15) . .
O16 W1 O28 93.2(13) . .
O55 W1 O28 89.2(13) . .
O5 W1 O28 154.4(13) . .
O54 W1 O22 173.7(14) . .
O16 W1 O22 79.0(11) . .
O55 W1 O22 84.8(11) . .
O5 W1 O22 83.1(11) . .
O28 W1 O22 72.0(11) . .
O58 W2 O31 99.4(15) . .
O58 W2 O5 103.6(15) . .
O31 W2 O5 87.1(13) . .
O58 W2 O1 97.5(15) . .
O31 W2 O1 162.5(14) . .
O5 W2 O1 84.3(13) . .
O58 W2 O59 101.5(15) . .
O31 W2 O59 91.0(13) . .
O5 W2 O59 154.8(13) . .
O1 W2 O59 90.4(13) . .
O58 W2 O12 172.9(14) . .
O31 W2 O12 81.0(12) . .
O5 W2 O12 83.5(11) . .
O1 W2 O12 82.8(12) . .
O59 W2 O12 71.4(11) . .
O24 W3 O78 101.3(14) . .
O24 W3 O59 98.1(15) . .
O78 W3 O59 93.8(13) . .
O24 W3 O23 102.8(15) . .
O78 W3 O23 89.3(12) . .
O59 W3 O23 157.9(13) . .
O24 W3 O2 95.8(14) . .
O78 W3 O2 162.5(12) . .
O59 W3 O2 87.1(13) . .
O23 W3 O2 83.5(12) . .
O24 W3 O12 170.2(13) . .
O78 W3 O12 81.2(11) . .
O59 W3 O12 72.3(12) . .
O23 W3 O12 86.6(12) . .
O2 W3 O12 82.4(11) . .
O25 W4 O37 100.6(14) . .
O25 W4 O26 101.3(14) . .
O37 W4 O26 91.2(14) . .
O25 W4 O3 97.6(14) . .
O37 W4 O3 161.8(13) . .
O26 W4 O3 85.9(13) . .
O25 W4 O23 99.6(14) . .
O37 W4 O23 90.6(13) . .
O26 W4 O23 158.3(13) . .
O3 W4 O23 85.6(13) . .
O25 W4 O62 176.0(13) . .
O37 W4 O62 79.9(11) . .
O26 W4 O62 74.7(11) . .
O3 W4 O62 82.0(11) . .
O23 W4 O62 84.4(11) . .
O27 W5 O63 101.4(14) . .
O27 W5 O14 100.0(14) . .
O63 W5 O14 91.5(12) . .
O27 W5 O26 100.3(15) . .
O63 W5 O26 92.2(13) . .
O14 W5 O26 158.2(13) . .
O27 W5 O6 97.5(15) . .
O63 W5 O6 161.0(13) . .
O14 W5 O6 84.1(13) . .
O26 W5 O6 85.4(14) . .
O27 W5 O62 174.5(13) . .
O63 W5 O62 81.8(11) . .
O14 W5 O62 84.3(11) . .
O26 W5 O62 75.0(12) . .
O6 W5 O62 79.4(11) . .
O38 W6 O15 99.0(14) . .
O38 W6 O28 100.8(14) . .
O15 W6 O28 95.1(13) . .
O38 W6 O14 100.6(14) . .
O15 W6 O14 88.1(12) . .
O28 W6 O14 157.6(13) . .
O38 W6 O56 97.2(15) . .
O15 W6 O56 163.3(13) . .
O28 W6 O56 85.7(13) . .
O14 W6 O56 85.0(12) . .
O38 W6 O22 173.7(13) . .
O15 W6 O22 78.5(11) . .
O28 W6 O22 73.8(12) . .
O14 W6 O22 85.2(11) . .
O56 W6 O22 85.8(12) . .
O53 W7 O80 104.3(17) . .
O53 W7 O55 98.8(15) . .
O80 W7 O55 83.4(15) . .
O53 W7 O47 96.8(18) . .
O80 W7 O47 90.1(16) . .
O55 W7 O47 164.2(15) . .
O53 W7 O51 98.1(18) . .
O80 W7 O51 157.5(16) . .
O55 W7 O51 95.0(14) . .
O47 W7 O51 85.5(16) . .
O53 W7 O10 171.1(15) . .
O80 W7 O10 84.2(14) . .
O55 W7 O10 84.4(12) . .
O47 W7 O10 80.7(14) . .
O51 W7 O10 73.3(14) . .
O57 W8 O48 99.7(18) . .
O57 W8 O1 98.2(17) . .
O48 W8 O1 161.8(16) . .
O57 W8 O80 102.2(17) . .
O48 W8 O80 88.5(16) . .
O1 W8 O80 84.3(15) . .
O57 W8 O32 104.7(17) . .
O48 W8 O32 86.9(16) . .
O1 W8 O32 91.9(14) . .
O80 W8 O32 153.1(15) . .
O57 W8 O60 174.9(16) . .
O48 W8 O60 79.5(14) . .
O1 W8 O60 83.0(12) . .
O80 W8 O60 82.9(13) . .
O32 W8 O60 70.2(13) . .
O13 W9 O32 97.3(17) . .
O13 W9 O2 98.9(16) . .
O32 W9 O2 91.7(15) . .
O13 W9 O49 96.4(17) . .
O32 W9 O49 84.8(16) . .
O2 W9 O49 164.6(15) . .
O13 W9 O61 103.6(16) . .
O32 W9 O61 157.9(16) . .
O2 W9 O61 91.8(15) . .
O49 W9 O61 86.0(16) . .
O13 W9 O60 170.0(15) . .
O32 W9 O60 73.1(14) . .
O2 W9 O60 84.6(12) . .
O49 W9 O60 80.0(14) . .
O61 W9 O60 85.6(13) . .
O34 W10 O61 101.5(16) . .
O34 W10 O45 91.9(17) . .
O61 W10 O45 86.7(17) . .
O34 W10 O3 101.2(15) . .
O61 W10 O3 88.7(14) . .
O45 W10 O3 166.7(16) . .
O34 W10 O35 102.6(15) . .
O61 W10 O35 155.7(14) . .
O45 W10 O35 88.9(15) . .
O3 W10 O35 90.3(12) . .
O34 W10 O8 172.1(14) . .
O61 W10 O8 85.7(14) . .
O45 W10 O8 85.2(15) . .
O3 W10 O8 82.1(11) . .
O35 W10 O8 70.1(12) . .
O36 W11 O6 102.6(16) . .
O36 W11 O35 102.2(16) . .
O6 W11 O35 91.0(14) . .
O36 W11 O7 98.1(16) . .
O6 W11 O7 89.5(14) . .
O35 W11 O7 159.0(13) . .
O36 W11 O41 94.6(17) . .
O6 W11 O41 161.9(15) . .
O35 W11 O41 90.8(14) . .
O7 W11 O41 82.4(15) . .
O36 W11 O8 174.0(15) . .
O6 W11 O8 80.8(13) . .
O35 W11 O8 72.6(12) . .
O7 W11 O8 86.8(12) . .
O41 W11 O8 82.6(14) . .
O52 W12 O40 93.6(18) . .
O52 W12 O56 98.5(16) . .
O40 W12 O56 167.9(16) . .
O52 W12 O7 99.4(15) . .
O40 W12 O7 84.3(15) . .
O56 W12 O7 92.8(13) . .
O52 W12 O51 99.7(16) . .
O40 W12 O51 88.0(16) . .
O56 W12 O51 90.8(14) . .
O7 W12 O51 159.8(14) . .
O52 W12 O10 172.2(15) . .
O40 W12 O10 82.9(15) . .
O56 W12 O10 85.2(12) . .
O7 W12 O10 87.2(12) . .
O51 W12 O10 73.3(13) . .
O81 W13 O44 99.8(19) . .
O81 W13 O50 97(2) . .
O44 W13 O50 85.9(19) . .
O81 W13 O48 104.1(18) . .
O44 W13 O48 155.7(17) . .
O50 W13 O48 86.7(18) . .
O81 W13 O47 108.0(18) . .
O44 W13 O47 89.3(17) . .
O50 W13 O47 155.4(19) . .
O48 W13 O47 87.9(16) . .
O81 W13 O46 167.2(16) . .
O44 W13 O46 73.5(16) . .
O50 W13 O46 72.4(17) . .
O48 W13 O46 82.2(14) . .
O47 W13 O46 83.1(14) . .
O180 W14 O41 98.2(18) . .
O180 W14 O43 103.2(19) . .
O41 W14 O43 89.4(17) . .
O180 W14 O44 104.6(19) . .
O41 W14 O44 157.1(17) . .
O43 W14 O44 84.6(18) . .
O180 W14 O40 101.3(19) . .
O41 W14 O40 84.8(16) . .
O43 W14 O40 155.3(17) . .
O44 W14 O40 91.4(17) . .
O180 W14 O46 173.4(17) . .
O41 W14 O46 84.5(14) . .
O43 W14 O46 70.7(15) . .
O44 W14 O46 72.7(15) . .
O40 W14 O46 84.8(14) . .
O33 W15 O43 101.2(18) . .
O33 W15 O50 101(2) . .
O43 W15 O50 87.0(19) . .
O33 W15 O49 105.3(17) . .
O43 W15 O49 153.5(16) . .
O50 W15 O49 86.4(18) . .
O33 W15 O45 100.5(18) . .
O43 W15 O45 87.9(17) . .
O50 W15 O45 158.4(19) . .
O49 W15 O45 88.9(16) . .
O33 W15 O46 169.2(16) . .
O43 W15 O46 70.5(15) . .
O50 W15 O46 72.2(17) . .
O49 W15 O46 83.0(13) . .
O45 W15 O46 86.3(14) . .

loop_
_geom_bond_atom_site_label_1
_geom_bond_atom_site_label_2
_geom_bond_distance
_geom_bond_site_symmetry_2
O1 W8 1.88(3) .
O1 W2 1.90(3) .
O2 W9 1.87(3) .
O2 W3 1.95(3) .
O3 W10 1.87(3) .
O3 W4 1.93(3) .
O5 W2 1.88(3) .
O5 W1 1.92(3) .
O6 W11 1.83(3) .
O6 W5 1.97(3) .
O7 W11 1.88(3) .
O7 W12 1.91(3) .
O8 P1 1.59(3) .
O8 W11 2.29(3) .
O8 W10 2.35(3) .
O10 P1 1.56(3) .
O10 W12 2.32(3) .
O10 W7 2.34(3) .
O12 P2 1.58(3) .
O12 W3 2.34(3) .
O12 W2 2.33(3) .
O13 W9 1.66(4) .
O14 W5 1.92(3) .
O14 W6 1.92(3) .
O15 W6 1.84(3) .
O15 Ta2 1.94(3) .
O16 W1 1.83(3) .
O16 Ta1 1.98(3) .
O17 Ta3 2.07(3) 4_656
O17 Ta1 2.10(3) .
O18 Ta3 2.06(3) 4_656
O18 Ta2 2.03(3) .
O18 Ta1 2.06(3) .
O22 P2 1.49(3) .
O22 W6 2.36(3) .
O22 W1 2.40(3) .
O23 W3 1.90(3) .
O23 W4 1.94(3) .
O24 W3 1.67(3) .
O25 W4 1.67(3) .
O26 W4 1.92(3) .
O26 W5 1.91(3) .
O27 W5 1.71(3) .
O28 W6 1.87(3) .
O28 W1 1.93(3) .
O30 Ta1 2.16(3) .
O31 W2 1.88(3) .
O31 Ta1 1.91(3) .
O32 W9 1.81(4) .
O32 W8 2.00(4) .
O33 W15 1.77(4) .
O34 W10 1.68(3) .
O35 W11 1.86(3) .
O35 W10 1.93(3) .
O36 W11 1.71(4) .
O37 W4 1.79(3) .
O37 Ta3 2.04(3) .
O38 W6 1.68(3) .
O39 P2 1.58(3) .
O39 Ta3 2.26(3) .
O39 Ta2 2.40(3) .
O40 W12 1.86(4) .
O40 W14 2.00(4) .
O41 W14 1.89(4) .
O41 W11 1.92(4) .
O42 Ta2 1.88(2) .
O42 Ta3 1.95(2) .
O43 W15 1.87(4) .
O43 W14 1.91(4) .
O44 W14 1.97(4) .
O44 W13 1.90(4) .
O45 W10 1.87(4) .
O45 W15 2.02(4) .
O46 P1 1.55(4) .
O46 W14 2.40(4) .
O46 W13 2.41(4) .
O46 W15 2.43(4) .
O47 W7 1.88(4) .
O47 W13 2.00(4) .
O48 W8 1.87(4) .
O48 W13 1.97(4) .
O49 W9 1.90(4) .
O49 W15 1.98(4) .
O50 W15 1.91(5) .
O50 W13 1.93(5) .
O51 W7 1.91(4) .
O51 W12 1.95(4) .
O52 W12 1.68(4) .
O53 W7 1.68(4) .
O54 W1 1.69(4) .
O55 W7 1.84(3) .
O55 W1 1.93(3) .
O56 W12 1.88(3) .
O56 W6 1.93(3) .
O57 W8 1.58(4) .
O58 W2 1.71(3) .
O59 W3 1.87(3) .
O59 W2 1.94(3) .
O60 P1 1.51(3) .
O60 W9 2.35(3) .
O60 W8 2.35(3) .
O61 W10 1.84(4) .
O61 W9 1.95(4) .
O62 P2 1.51(3) .
O62 W5 2.39(3) .
O62 W4 2.40(3) .
O63 W5 1.84(3) .
O63 Ta2 2.02(3) .
O78 W3 1.87(3) .
O78 Ta3 1.94(3) .
O79 Ta2 2.02(3) 3_566
O79 Ta1 2.03(3) .
O79 Ta3 2.07(3) .
O80 W7 1.86(4) .
O80 W8 1.94(4) .
O81 W13 1.68(4) .
O82 Ta2 2.05(3) 3_566
O82 Ta1 2.12(3) .
O180 W14 1.75(4) .
O14W O45W 1.2(3) .
O22W O27W 1.4(3) .
O22W O27W 1.7(3) 2_655
O27W O27W 0.3(6) 2_655
O27W O22W 1.7(3) 2_655
Ta2 O79 2.02(3) 4_656
Ta2 O82 2.05(3) 4_656
Ta2 Ta3 3.344(3) .
Ta3 O18 2.06(3) 3_566
Ta3 O17 2.07(3) 3_566
